data_4072160
loop_
_publ_author_name
'Wolf, Joffrey'
'Poli, Rinaldo'
'Xie, Jian-Hua'
'Nichols, Jason'
'Xi, Bin'
'Zavalij, Peter'
'Doyle, Michael P.'

_publ_section_title
;
 Removal of Metal&#x2212;Metal Bonding in a Dimetallic Paddlewheel
 Complex: Molecular and Electronic Structure of Bis(phenyl) Dirhodium(III)
 Carboxamidate Compounds
;
_journal_issue 22
_journal_name_full Organometallics
_journal_page_first 5836
_journal_paper_doi 10.1021/om800631b
_journal_volume 27
_journal_year 2008
_chemical_formula_moiety '2(C20 H30 N6 O4 Rh2), 3(H2 O)'
_chemical_formula_sum 'C40 H66 N12 O11 Rh4'
_chemical_formula_weight 1302.69
_chemical_name_systematic
; 
Tetrakis-\m-(pyrrolidinato)-bis(acetonitrile)dirhodium(II) 
sequihydrate 
;
_space_group_IT_number 14
_symmetry_cell_setting monoclinic
_symmetry_space_group_name_Hall '-P 2yn'
_symmetry_space_group_name_H-M 'P 1 21/n 1'
_atom_sites_solution_hydrogens geom
_atom_sites_solution_primary direct
_atom_sites_solution_secondary difmap
_audit_creation_method 'SHELXL-97 & ZCIF'
_cell_angle_alpha 90.00
_cell_angle_beta 103.974(2)
_cell_angle_gamma 90.00
_cell_formula_units_Z 2
_cell_length_a 16.4293(14)
_cell_length_b 8.8025(7)
_cell_length_c 17.2880(15)
_cell_measurement_reflns_used 7205
_cell_measurement_temperature 220(2)
_cell_measurement_theta_max 29.5
_cell_measurement_theta_min 2.4
_cell_volume 2426.2(4)
_computing_cell_refinement 'SAINT (Bruker, 1999)'
_computing_data_collection 'SMART (Bruker, 1999)'
_computing_data_reduction SAINT
_computing_molecular_graphics 'XSHEL (Bruker, 1999)'
_computing_publication_material SHELXL-97
_computing_structure_refinement 'SHELXL-97 (Sheldrick, 1997)'
_computing_structure_solution 'SHELXS-97 (Sheldrick, 1990)'
_diffrn_ambient_temperature 220(2)
_diffrn_detector 'CCD area detector'
_diffrn_detector_area_resol_mean 8.33
_diffrn_detector_type 'Bruker Smart1000'
_diffrn_measured_fraction_theta_full 0.998
_diffrn_measured_fraction_theta_max 0.998
_diffrn_measurement_details 606,606,606,38,1206,38
_diffrn_measurement_device_type 'three-circle diffractometer'
_diffrn_measurement_method 'omega scans'
_diffrn_measurement_specimen_support 'glass capillary'
_diffrn_orient_matrix_type standard
_diffrn_orient_matrix_UB_11 0.0567763
_diffrn_orient_matrix_UB_12 -0.0477429
_diffrn_orient_matrix_UB_13 0.0093899
_diffrn_orient_matrix_UB_21 0.0011775
_diffrn_orient_matrix_UB_22 -0.0121771
_diffrn_orient_matrix_UB_23 0.0577325
_diffrn_orient_matrix_UB_31 -0.0266455
_diffrn_orient_matrix_UB_32 -0.1023200
_diffrn_orient_matrix_UB_33 -0.0112515
_diffrn_radiation_monochromator graphite
_diffrn_radiation_source 'fine-focus sealed tube'
_diffrn_radiation_type MoK\a
_diffrn_radiation_wavelength 0.71073
_diffrn_reflns_av_R_equivalents 0.0355
_diffrn_reflns_av_sigmaI/netI 0.0119
_diffrn_reflns_limit_h_max 20
_diffrn_reflns_limit_h_min -21
_diffrn_reflns_limit_k_max 11
_diffrn_reflns_limit_k_min 0
_diffrn_reflns_limit_l_max 22
_diffrn_reflns_limit_l_min 0
_diffrn_reflns_number 28936
_diffrn_reflns_theta_full 27.50
_diffrn_reflns_theta_max 27.50
_diffrn_reflns_theta_min 1.53
_diffrn_source_current 30
_diffrn_source_voltage 50
_diffrn_standards_decay_% 0.24
_exptl_absorpt_coefficient_mu 1.406
_exptl_absorpt_correction_T_max 0.845
_exptl_absorpt_correction_T_min 0.643
_exptl_absorpt_correction_type multi-scan
_exptl_absorpt_process_details 'SADABS (Sheldrick, 1996)'
_exptl_crystal_colour orange
_exptl_crystal_density_diffrn 1.783
_exptl_crystal_density_method not-measured
_exptl_crystal_description prism
_exptl_crystal_F_000 1316
_exptl_crystal_id 'Doyle/Wolf WJ472 new dry crystals no solvent'
_exptl_crystal_size_max 0.28
_exptl_crystal_size_mid 0.20
_exptl_crystal_size_min 0.12
_refine_diff_density_max 1.003
_refine_diff_density_min -0.633
_refine_diff_density_rms 0.079
_refine_ls_extinction_coef 0.00116(7)
_refine_ls_extinction_expression Fc^*^=kFc[1+0.001xFc^2^\l^3^/sin(2\q)]^-1/4^
_refine_ls_extinction_method SHELXL
_refine_ls_goodness_of_fit_ref 1.000
_refine_ls_hydrogen_treatment constr
_refine_ls_matrix_type full
_refine_ls_number_parameters 332
_refine_ls_number_reflns 5575
_refine_ls_number_restraints 20
_refine_ls_restrained_S_all 0.999
_refine_ls_R_factor_all 0.0315
_refine_ls_R_factor_gt 0.0273
_refine_ls_shift/su_max 0.001
_refine_ls_shift/su_mean 0.000
_refine_ls_structure_factor_coef Fsqd
_refine_ls_weighting_details 'w=1/[\s^2^(Fo^2^)+(0.021P)^2^+6.38P], P=(max(Fo^2^,0)+2Fc^2^)/3'
_refine_ls_weighting_scheme calc
_refine_ls_wR_factor_gt 0.0645
_refine_ls_wR_factor_ref 0.0692
_reflns_number_gt 4502
_reflns_number_total 5575
_reflns_threshold_expression >2sigma(I)
_cod_data_source_file om800631b_si_002.cif
_cod_data_source_block 1a
_cod_depositor_comments
;
The following automatic conversions were performed:

'_symmetry_cell_setting' value 'Monoclinic' changed to 'monoclinic'
according to /home/saulius/struct/CIF-dictionaries/cif_core.dic
dictionary named 'cif_core.dic' version 2.4.1 from 2010-06-29.

Automatic conversion script
Id: cif_fix_values 1715 2011-07-08 13:25:40Z adriana 
;
_cod_original_sg_symbol_H-M P21/n
_cod_database_code 4072160
_diffrn_measurement_total_frames-ccd 3100
_diffrn_measurement_frame_width-ccd 0.3
_diffrn_detector_distance-ccd 4.940
_diffrn_measurement_frame_time-ccd 20
_diffrn_measurement_total_time-ccd 23.38
_diffrn_measurement_frame_size-ccd 512

loop_
_symmetry_equiv_pos_as_xyz
'x, y, z'
'-x+1/2, y+1/2, -z+1/2'
'-x, -y, -z'
'x-1/2, -y-1/2, z-1/2'

loop_
_atom_site_label
_atom_site_type_symbol
_atom_site_fract_x
_atom_site_fract_y
_atom_site_fract_z
_atom_site_U_iso_or_equiv
_atom_site_adp_type
_atom_site_occupancy
_atom_site_symmetry_multiplicity
_atom_site_calc_flag
_atom_site_refinement_flags
_atom_site_disorder_assembly
_atom_site_disorder_group
Rh1 Rh 0.488254(13) 0.48915(2) 0.567160(12) 0.02403(6) Uani 1 1 d U . .
N1 N 0.45405(17) 0.4606(3) 0.68429(15) 0.0422(6) Uani 0.50 1 d PDU A 1
C1 C 0.4042(9) 0.4206(18) 0.7148(8) 0.039(2) Uani 0.50 1 d PDU A 1
C2 C 0.3434(12) 0.3766(16) 0.7604(12) 0.084(4) Uani 0.50 1 d PDU A 1
H2A H 0.3680 0.3001 0.7994 0.126 Uiso 0.50 1 calc PR A 1
H2B H 0.2935 0.3357 0.7244 0.126 Uiso 0.50 1 calc PR A 1
H2C H 0.3283 0.4650 0.7874 0.126 Uiso 0.50 1 calc PR A 1
N1A N 0.45405(17) 0.4606(3) 0.68429(15) 0.0422(6) Uani 0.50 1 d PD A 2
C1A C 0.4135(8) 0.4561(19) 0.7288(7) 0.039(2) Uani 0.50 1 d PD A 2
C2A C 0.3523(12) 0.4441(17) 0.7777(12) 0.084(4) Uani 0.50 1 d PD A 2
H2D H 0.3756 0.3831 0.8245 0.126 Uiso 0.50 1 calc PR A 2
H2E H 0.3015 0.3965 0.7469 0.126 Uiso 0.50 1 calc PR A 2
H2F H 0.3392 0.5448 0.7941 0.126 Uiso 0.50 1 calc PR A 2
O11 O 0.36963(12) 0.5837(3) 0.52680(12) 0.0354(5) Uani 1 1 d . A .
N11 N 0.39643(14) 0.6006(3) 0.40300(14) 0.0286(5) Uani 1 1 d . . .
C11 C 0.35023(18) 0.6237(3) 0.45325(18) 0.0306(6) Uani 1 1 d . . .
C12 C 0.2695(2) 0.7048(4) 0.4167(2) 0.0420(8) Uani 1 1 d . A .
H12A H 0.2689 0.8067 0.4394 0.050 Uiso 1 1 calc R . .
H12B H 0.2211 0.6475 0.4248 0.050 Uiso 1 1 calc R . .
C13 C 0.2687(2) 0.7133(5) 0.3287(2) 0.0533(10) Uani 1 1 d . . .
H13A H 0.2595 0.8180 0.3092 0.064 Uiso 1 1 calc R A .
H13B H 0.2243 0.6487 0.2971 0.064 Uiso 1 1 calc R . .
C14 C 0.3557(2) 0.6562(4) 0.32329(18) 0.0388(7) Uani 1 1 d . A .
H14A H 0.3502 0.5742 0.2840 0.047 Uiso 1 1 calc R . .
H14B H 0.3883 0.7389 0.3077 0.047 Uiso 1 1 calc R . .
O12 O 0.43921(13) 0.2710(2) 0.54039(12) 0.0323(5) Uani 1 1 d . A .
N12 N 0.46377(15) 0.3008(3) 0.41607(14) 0.0294(5) Uani 1 1 d . . .
C15 C 0.43700(17) 0.2258(3) 0.46984(17) 0.0282(6) Uani 1 1 d . . .
C16 C 0.3993(2) 0.0735(3) 0.43981(19) 0.0354(7) Uani 1 1 d . A .
H16A H 0.3385 0.0729 0.4342 0.042 Uiso 1 1 calc R . .
H16B H 0.4247 -0.0089 0.4758 0.042 Uiso 1 1 calc R . .
C17 C 0.4205(3) 0.0585(4) 0.3591(2) 0.0502(9) Uani 1 1 d . . .
H17A H 0.3713 0.0256 0.3182 0.060 Uiso 1 1 calc R A .
H17B H 0.4659 -0.0151 0.3616 0.060 Uiso 1 1 calc R . .
C18 C 0.4482(2) 0.2188(4) 0.34077(18) 0.0432(8) Uani 1 1 d . A .
H18A H 0.4993 0.2139 0.3210 0.052 Uiso 1 1 calc R . .
H18B H 0.4040 0.2687 0.3005 0.052 Uiso 1 1 calc R . .
Rh2 Rh 0.023458(14) 0.49580(3) 0.572947(12) 0.02998(7) Uani 1 1 d . . .
N2 N 0.07203(17) 0.4965(4) 0.70572(13) 0.0428(6) Uani 1 1 d D . .
C3 C 0.1063(2) 0.5103(5) 0.77052(17) 0.0456(8) Uani 1 1 d D . .
C4 C 0.1505(3) 0.5308(6) 0.85420(18) 0.0697(14) Uani 1 1 d D . .
H4A H 0.1570 0.4331 0.8810 0.105 Uiso 1 1 calc R . .
H4B H 0.1184 0.5982 0.8799 0.105 Uiso 1 1 calc R . .
H4C H 0.2053 0.5746 0.8572 0.105 Uiso 1 1 calc R . .
O21 O 0.07722(16) 0.7097(3) 0.57287(13) 0.0488(6) Uani 1 1 d . . .
N21 N 0.03016(15) 0.7109(3) 0.43677(14) 0.0310(5) Uani 1 1 d . . .
C21 C 0.0686(2) 0.7702(4) 0.50390(18) 0.0343(7) Uani 1 1 d . . .
C22 C 0.1069(2) 0.9236(4) 0.4950(2) 0.0421(8) Uani 1 1 d . . .
H22A H 0.1682 0.9197 0.5123 0.051 Uiso 1 1 calc R . .
H22B H 0.0860 1.0015 0.5258 0.051 Uiso 1 1 calc R . .
C23 C 0.0780(3) 0.9547(4) 0.4057(2) 0.0473(9) Uani 1 1 d . . .
H23A H 0.1258 0.9798 0.3834 0.057 Uiso 1 1 calc R . .
H23B H 0.0379 1.0390 0.3951 0.057 Uiso 1 1 calc R . .
C24 C 0.0364(2) 0.8065(4) 0.3699(2) 0.0429(8) Uani 1 1 d . . .
H24A H -0.0194 0.8268 0.3357 0.051 Uiso 1 1 calc R . .
H24B H 0.0704 0.7567 0.3379 0.051 Uiso 1 1 calc R . .
O22 O 0.13636(14) 0.3998(3) 0.56405(13) 0.0437(6) Uani 1 1 d . . .
N22 N 0.08737(16) 0.4082(3) 0.42817(14) 0.0321(5) Uani 1 1 d . . .
C25 C 0.14338(19) 0.3722(4) 0.49328(18) 0.0337(6) Uani 1 1 d . . .
C26 C 0.2181(2) 0.2925(4) 0.4775(2) 0.0399(7) Uani 1 1 d . . .
H26A H 0.2206 0.1867 0.4956 0.048 Uiso 1 1 calc R . .
H26B H 0.2702 0.3440 0.5041 0.048 Uiso 1 1 calc R . .
C27 C 0.2039(2) 0.3011(4) 0.38659(19) 0.0407(7) Uani 1 1 d . . .
H27A H 0.2440 0.3709 0.3716 0.049 Uiso 1 1 calc R . .
H27B H 0.2098 0.2006 0.3642 0.049 Uiso 1 1 calc R . .
C28 C 0.1141(2) 0.3601(4) 0.35718(18) 0.0380(7) Uani 1 1 d . . .
H28A H 0.1124 0.4459 0.3207 0.046 Uiso 1 1 calc R . .
H28B H 0.0772 0.2797 0.3291 0.046 Uiso 1 1 calc R . .
O1W O 0.26955(19) 0.6864(4) 0.63214(19) 0.0613(7) Uani 1 1 d D . .
H11W H 0.297(2) 0.648(5) 0.602(2) 0.092(19) Uiso 1 1 d D . .
H12W H 0.2212(12) 0.654(5) 0.616(3) 0.086(18) Uiso 1 1 d D . .
O2W O 0.1953(5) 0.2036(7) 0.6886(4) 0.0776(19) Uani 0.50 1 d PD B 1
H21W H 0.199(7) 0.229(9) 0.7355(17) 0.093 Uiso 0.50 1 d PD C 1
H22W H 0.185(7) 0.282(6) 0.661(4) 0.093 Uiso 0.50 1 d PD D 1

loop_
_atom_site_aniso_label
_atom_site_aniso_U_11
_atom_site_aniso_U_22
_atom_site_aniso_U_33
_atom_site_aniso_U_23
_atom_site_aniso_U_13
_atom_site_aniso_U_12
Rh1 0.02363(10) 0.03265(11) 0.01625(10) -0.00054(9) 0.00567(8) -0.00239(9)
N1 0.0506(16) 0.0529(17) 0.0250(13) -0.0020(12) 0.0128(12) 0.0000(13)
C1 0.061(3) 0.040(7) 0.016(4) -0.012(3) 0.011(4) -0.010(3)
C2 0.111(6) 0.094(11) 0.069(7) 0.019(7) 0.064(6) 0.001(7)
N1A 0.0506(16) 0.0529(17) 0.0250(13) -0.0020(12) 0.0128(12) 0.0000(13)
C1A 0.061(3) 0.040(7) 0.016(4) -0.012(3) 0.011(4) -0.010(3)
C2A 0.111(6) 0.094(11) 0.069(7) 0.019(7) 0.064(6) 0.001(7)
O11 0.0259(10) 0.0515(13) 0.0306(11) 0.0017(10) 0.0104(9) 0.0022(9)
N11 0.0269(12) 0.0323(12) 0.0236(12) 0.0027(10) 0.0006(10) -0.0016(10)
C11 0.0255(14) 0.0302(14) 0.0347(16) 0.0017(12) 0.0046(12) -0.0022(11)
C12 0.0288(16) 0.0397(17) 0.056(2) 0.0054(16) 0.0065(15) 0.0036(13)
C13 0.039(2) 0.064(2) 0.051(2) 0.0235(19) -0.0013(17) 0.0048(17)
C14 0.0468(19) 0.0385(16) 0.0261(16) 0.0054(13) -0.0006(14) 0.0029(14)
O12 0.0350(11) 0.0367(11) 0.0265(11) -0.0021(9) 0.0100(9) -0.0114(9)
N12 0.0339(13) 0.0312(12) 0.0219(12) -0.0034(10) 0.0048(10) -0.0008(10)
C15 0.0253(14) 0.0308(14) 0.0272(14) 0.0002(12) 0.0034(12) -0.0005(11)
C16 0.0353(16) 0.0294(14) 0.0389(17) -0.0029(13) 0.0040(14) -0.0048(12)
C17 0.075(3) 0.0344(17) 0.0399(19) -0.0082(15) 0.0106(19) -0.0061(17)
C18 0.067(2) 0.0382(17) 0.0236(15) -0.0073(13) 0.0099(16) -0.0022(16)
Rh2 0.03274(12) 0.04074(13) 0.01482(10) 0.00180(9) 0.00249(8) -0.01025(10)
N2 0.0422(15) 0.0624(18) 0.0215(12) 0.0002(13) 0.0033(11) -0.0075(14)
C3 0.0409(18) 0.067(2) 0.0297(17) -0.0030(17) 0.0094(14) 0.0020(17)
C4 0.061(2) 0.114(4) 0.0262(18) -0.017(2) -0.0055(17) 0.027(3)
O21 0.0651(16) 0.0503(14) 0.0270(12) -0.0011(10) 0.0035(11) -0.0316(12)
N21 0.0353(14) 0.0330(12) 0.0237(12) 0.0055(10) 0.0056(11) -0.0027(10)
C21 0.0345(17) 0.0382(17) 0.0298(15) 0.0002(13) 0.0067(13) -0.0079(13)
C22 0.0437(19) 0.0372(17) 0.047(2) -0.0009(15) 0.0136(16) -0.0068(14)
C23 0.061(2) 0.0390(18) 0.045(2) 0.0094(15) 0.0184(18) -0.0010(16)
C24 0.054(2) 0.0415(17) 0.0326(17) 0.0092(14) 0.0092(16) -0.0049(15)
O22 0.0337(12) 0.0729(17) 0.0231(11) 0.0033(11) 0.0041(9) -0.0051(11)
N22 0.0394(14) 0.0328(13) 0.0241(12) 0.0005(10) 0.0078(11) -0.0041(11)
C25 0.0348(16) 0.0393(16) 0.0273(15) 0.0011(13) 0.0079(13) -0.0108(13)
C26 0.0371(17) 0.0431(17) 0.0392(18) 0.0018(15) 0.0085(15) -0.0069(14)
C27 0.0462(19) 0.0429(17) 0.0356(17) -0.0031(14) 0.0147(15) -0.0035(15)
C28 0.052(2) 0.0375(16) 0.0259(15) -0.0001(13) 0.0110(14) -0.0012(14)
O1W 0.0484(17) 0.081(2) 0.0559(18) -0.0134(16) 0.0158(15) 0.0043(16)
O2W 0.106(5) 0.074(4) 0.052(4) 0.019(3) 0.018(4) 0.033(4)

loop_
_atom_type_symbol
_atom_type_description
_atom_type_scat_dispersion_real
_atom_type_scat_dispersion_imag
_atom_type_scat_source
C C 0.0033 0.0016 'International Tables Vol C Tables 4.2.6.8 and 6.1.1.4'
H H 0.0000 0.0000 'International Tables Vol C Tables 4.2.6.8 and 6.1.1.4'
N N 0.0061 0.0033 'International Tables Vol C Tables 4.2.6.8 and 6.1.1.4'
O O 0.0106 0.0060 'International Tables Vol C Tables 4.2.6.8 and 6.1.1.4'
Rh Rh -1.1178 0.9187 'International Tables Vol C Tables 4.2.6.8 and 6.1.1.4'

loop_
_geom_angle_atom_site_label_1
_geom_angle_atom_site_label_2
_geom_angle_atom_site_label_3
_geom_angle
_geom_angle_site_symmetry_1
_geom_angle_site_symmetry_3
N11 Rh1 N12 90.70(10) 3_666 3_666
N11 Rh1 O11 175.37(9) 3_666 .
N12 Rh1 O11 89.04(9) 3_666 .
N11 Rh1 O12 89.13(9) 3_666 .
N12 Rh1 O12 175.47(9) 3_666 .
O11 Rh1 O12 90.77(9) . .
N11 Rh1 N1 98.69(10) 3_666 .
N12 Rh1 N1 98.53(10) 3_666 .
O11 Rh1 N1 85.92(9) . .
O12 Rh1 N1 85.97(9) . .
N11 Rh1 Rh1 85.36(7) 3_666 3_666
N12 Rh1 Rh1 85.34(7) 3_666 3_666
O11 Rh1 Rh1 90.01(6) . 3_666
O12 Rh1 Rh1 90.13(5) . 3_666
N1 Rh1 Rh1 174.32(7) . 3_666
C1 N1 Rh1 145.4(7) . .
N1 C1 C2 175.0(11) . .
C1A C2A H2D 109.5 . .
C1A C2A H2E 109.5 . .
H2D C2A H2E 109.5 . .
C1A C2A H2F 109.5 . .
H2D C2A H2F 109.5 . .
H2E C2A H2F 109.5 . .
C11 O11 Rh1 115.52(18) . .
C11 N11 C14 111.6(3) . .
C11 N11 Rh1 123.9(2) . 3_666
C14 N11 Rh1 124.3(2) . 3_666
O11 C11 N11 125.0(3) . .
O11 C11 C12 122.0(3) . .
N11 C11 C12 113.0(3) . .
C11 C12 C13 103.7(3) . .
C11 C12 H12A 111.0 . .
C13 C12 H12A 111.0 . .
C11 C12 H12B 111.0 . .
C13 C12 H12B 111.0 . .
H12A C12 H12B 109.0 . .
C12 C13 C14 105.1(3) . .
C12 C13 H13A 110.7 . .
C14 C13 H13A 110.7 . .
C12 C13 H13B 110.7 . .
C14 C13 H13B 110.7 . .
H13A C13 H13B 108.8 . .
N11 C14 C13 105.8(3) . .
N11 C14 H14A 110.6 . .
C13 C14 H14A 110.6 . .
N11 C14 H14B 110.6 . .
C13 C14 H14B 110.6 . .
H14A C14 H14B 108.7 . .
C15 O12 Rh1 114.77(18) . .
C15 N12 C18 111.8(3) . .
C15 N12 Rh1 123.7(2) . 3_666
C18 N12 Rh1 124.4(2) . 3_666
O12 C15 N12 126.1(3) . .
O12 C15 C16 121.3(3) . .
N12 C15 C16 112.6(3) . .
C15 C16 C17 103.1(2) . .
C15 C16 H16A 111.2 . .
C17 C16 H16A 111.2 . .
C15 C16 H16B 111.2 . .
C17 C16 H16B 111.2 . .
H16A C16 H16B 109.1 . .
C16 C17 C18 104.7(3) . .
C16 C17 H17A 110.8 . .
C18 C17 H17A 110.8 . .
C16 C17 H17B 110.8 . .
C18 C17 H17B 110.8 . .
H17A C17 H17B 108.9 . .
N12 C18 C17 105.5(3) . .
N12 C18 H18A 110.6 . .
C17 C18 H18A 110.6 . .
N12 C18 H18B 110.6 . .
C17 C18 H18B 110.6 . .
H18A C18 H18B 108.8 . .
N22 Rh2 N21 90.11(10) 3_566 3_566
N22 Rh2 O22 175.26(9) 3_566 .
N21 Rh2 O22 90.39(10) 3_566 .
N22 Rh2 O21 90.20(11) 3_566 .
N21 Rh2 O21 175.30(9) 3_566 .
O22 Rh2 O21 88.92(11) . .
N22 Rh2 N2 96.14(10) 3_566 .
N21 Rh2 N2 97.38(10) 3_566 .
O22 Rh2 N2 88.48(10) . .
O21 Rh2 N2 87.25(10) . .
N22 Rh2 Rh2 85.30(7) 3_566 3_566
N21 Rh2 Rh2 85.35(7) 3_566 3_566
O22 Rh2 Rh2 90.04(6) . 3_566
O21 Rh2 Rh2 90.01(6) . 3_566
N2 Rh2 Rh2 176.90(7) . 3_566
C3 N2 Rh2 169.3(3) . .
N2 C3 C4 179.1(5) . .
C3 C4 H4A 109.5 . .
C3 C4 H4B 109.5 . .
H4A C4 H4B 109.5 . .
C3 C4 H4C 109.5 . .
H4A C4 H4C 109.5 . .
H4B C4 H4C 109.5 . .
C21 O21 Rh2 115.16(19) . .
C21 N21 C24 111.6(3) . .
C21 N21 Rh2 123.4(2) . 3_566
C24 N21 Rh2 124.8(2) . 3_566
O21 C21 N21 126.1(3) . .
O21 C21 C22 120.7(3) . .
N21 C21 C22 113.3(3) . .
C21 C22 C23 103.2(3) . .
C21 C22 H22A 111.1 . .
C23 C22 H22A 111.1 . .
C21 C22 H22B 111.1 . .
C23 C22 H22B 111.1 . .
H22A C22 H22B 109.1 . .
C22 C23 C24 104.7(3) . .
C22 C23 H23A 110.8 . .
C24 C23 H23A 110.8 . .
C22 C23 H23B 110.8 . .
C24 C23 H23B 110.8 . .
H23A C23 H23B 108.9 . .
N21 C24 C23 106.4(3) . .
N21 C24 H24A 110.4 . .
C23 C24 H24A 110.4 . .
N21 C24 H24B 110.4 . .
C23 C24 H24B 110.4 . .
H24A C24 H24B 108.6 . .
C25 O22 Rh2 115.9(2) . .
C25 N22 C28 111.1(3) . .
C25 N22 Rh2 124.0(2) . 3_566
C28 N22 Rh2 124.8(2) . 3_566
O22 C25 N22 124.7(3) . .
O22 C25 C26 122.1(3) . .
N22 C25 C26 113.2(3) . .
C25 C26 C27 103.6(3) . .
C25 C26 H26A 111.0 . .
C27 C26 H26A 111.0 . .
C25 C26 H26B 111.0 . .
C27 C26 H26B 111.0 . .
H26A C26 H26B 109.0 . .
C28 C27 C26 104.7(3) . .
C28 C27 H27A 110.8 . .
C26 C27 H27A 110.8 . .
C28 C27 H27B 110.8 . .
C26 C27 H27B 110.8 . .
H27A C27 H27B 108.9 . .
N22 C28 C27 106.3(3) . .
N22 C28 H28A 110.5 . .
C27 C28 H28A 110.5 . .
N22 C28 H28B 110.5 . .
C27 C28 H28B 110.5 . .
H28A C28 H28B 108.7 . .
H11W O1W H12W 106(2) . .
H21W O2W H22W 107(3) . .

loop_
_geom_bond_atom_site_label_1
_geom_bond_atom_site_label_2
_geom_bond_distance
_geom_bond_site_symmetry_2
Rh1 N11 2.002(2) 3_666
Rh1 N12 2.004(2) 3_666
Rh1 O11 2.079(2) .
Rh1 O12 2.091(2) .
Rh1 N1 2.243(2) .
Rh1 Rh1 2.4517(4) 3_666
N1 C1 1.133(3) .
C1 C2 1.465(4) .
C2 H2A 0.9700 .
C2 H2B 0.9700 .
C2 H2C 0.9700 .
C1A C2A 1.466(4) .
C2A H2D 0.9700 .
C2A H2E 0.9700 .
C2A H2F 0.9700 .
O11 C11 1.283(4) .
N11 C11 1.300(4) .
N11 C14 1.463(4) .
N11 Rh1 2.002(2) 3_666
C11 C12 1.505(4) .
C12 C13 1.520(5) .
C12 H12A 0.9800 .
C12 H12B 0.9800 .
C13 C14 1.539(5) .
C13 H13A 0.9800 .
C13 H13B 0.9800 .
C14 H14A 0.9800 .
C14 H14B 0.9800 .
O12 C15 1.275(3) .
N12 C15 1.300(4) .
N12 C18 1.456(4) .
N12 Rh1 2.004(2) 3_666
C15 C16 1.515(4) .
C16 C17 1.524(5) .
C16 H16A 0.9800 .
C16 H16B 0.9800 .
C17 C18 1.539(5) .
C17 H17A 0.9800 .
C17 H17B 0.9800 .
C18 H18A 0.9800 .
C18 H18B 0.9800 .
Rh2 N22 2.003(3) 3_566
Rh2 N21 2.011(2) 3_566
Rh2 O22 2.077(2) .
Rh2 O21 2.080(2) .
Rh2 N2 2.241(2) .
Rh2 Rh2 2.4540(5) 3_566
N2 C3 1.132(3) .
C3 C4 1.465(4) .
C4 H4A 0.9700 .
C4 H4B 0.9700 .
C4 H4C 0.9700 .
O21 C21 1.282(4) .
N21 C21 1.290(4) .
N21 C24 1.453(4) .
N21 Rh2 2.011(2) 3_566
C21 C22 1.513(4) .
C22 C23 1.527(5) .
C22 H22A 0.9800 .
C22 H22B 0.9800 .
C23 C24 1.532(5) .
C23 H23A 0.9800 .
C23 H23B 0.9800 .
C24 H24A 0.9800 .
C24 H24B 0.9800 .
O22 C25 1.280(4) .
N22 C25 1.309(4) .
N22 C28 1.462(4) .
N22 Rh2 2.003(3) 3_566
C25 C26 1.496(4) .
C26 C27 1.533(4) .
C26 H26A 0.9800 .
C26 H26B 0.9800 .
C27 C28 1.530(5) .
C27 H27A 0.9800 .
C27 H27B 0.9800 .
C28 H28A 0.9800 .
C28 H28B 0.9800 .
O1W H11W 0.829(10) .
O1W H12W 0.828(10) .
O2W H21W 0.829(10) .
O2W H22W 0.827(10) .

loop_
_geom_hbond_atom_site_label_D
_geom_hbond_atom_site_label_H
_geom_hbond_atom_site_label_A
_geom_hbond_distance_DH
_geom_hbond_distance_HA
_geom_hbond_distance_DA
_geom_hbond_angle_DHA
_geom_hbond_site_symmetry_A
O2W H22W O22 0.827(10) 1.97(4) 2.748(6) 155(9) .
O2W H21W O1W 0.829(10) 2.25(4) 3.016(7) 153(8) 2_546
O1W H12W O21 0.828(10) 2.35(3) 3.084(4) 147(4) .
O1W H11W O11 0.829(10) 2.054(12) 2.878(4) 172(5) .

loop_
_geom_torsion_atom_site_label_1
_geom_torsion_atom_site_label_2
_geom_torsion_atom_site_label_3
_geom_torsion_atom_site_label_4
_geom_torsion
_geom_torsion_site_symmetry_1
N11 Rh1 N1 C1 -132.4(18) 3_666
N12 Rh1 N1 C1 135.5(18) 3_666
O11 Rh1 N1 C1 47.1(18) .
O12 Rh1 N1 C1 -43.9(18) .
N12 Rh1 O11 C11 83.1(2) 3_666
O12 Rh1 O11 C11 -92.3(2) .
N1 Rh1 O11 C11 -178.2(2) .
Rh1 Rh1 O11 C11 -2.2(2) 3_666
Rh1 O11 C11 N11 4.5(4) .
Rh1 O11 C11 C12 -175.2(2) .
C14 N11 C11 O11 178.5(3) .
Rh1 N11 C11 O11 -4.8(4) 3_666
C14 N11 C11 C12 -1.7(4) .
Rh1 N11 C11 C12 175.0(2) 3_666
O11 C11 C12 C13 -173.9(3) .
N11 C11 C12 C13 6.3(4) .
C11 C12 C13 C14 -7.9(4) .
C11 N11 C14 C13 -3.6(4) .
Rh1 N11 C14 C13 179.7(2) 3_666
C12 C13 C14 N11 7.2(4) .
N11 Rh1 O12 C15 -86.0(2) 3_666
O11 Rh1 O12 C15 89.4(2) .
N1 Rh1 O12 C15 175.3(2) .
Rh1 Rh1 O12 C15 -0.60(19) 3_666
Rh1 O12 C15 N12 1.7(4) .
Rh1 O12 C15 C16 -177.0(2) .
C18 N12 C15 O12 -177.4(3) .
Rh1 N12 C15 O12 -2.1(4) 3_666
C18 N12 C15 C16 1.4(4) .
Rh1 N12 C15 C16 176.69(19) 3_666
O12 C15 C16 C17 -172.8(3) .
N12 C15 C16 C17 8.4(3) .
C15 C16 C17 C18 -13.9(4) .
C15 N12 C18 C17 -10.6(4) .
Rh1 N12 C18 C17 174.2(2) 3_666
C16 C17 C18 N12 15.1(4) .
N22 Rh2 N2 C3 -120.3(17) 3_566
N21 Rh2 N2 C3 148.8(17) 3_566
O22 Rh2 N2 C3 58.6(17) .
O21 Rh2 N2 C3 -30.4(17) .
N22 Rh2 O21 C21 -84.8(3) 3_566
O22 Rh2 O21 C21 90.5(3) .
N2 Rh2 O21 C21 179.1(3) .
Rh2 Rh2 O21 C21 0.5(2) 3_566
Rh2 O21 C21 N21 0.2(5) .
Rh2 O21 C21 C22 -178.2(2) .
C24 N21 C21 O21 -176.7(3) .
Rh2 N21 C21 O21 -1.1(5) 3_566
C24 N21 C21 C22 1.8(4) .
Rh2 N21 C21 C22 177.4(2) 3_566
O21 C21 C22 C23 -177.3(3) .
N21 C21 C22 C23 4.2(4) .
C21 C22 C23 C24 -7.9(4) .
C21 N21 C24 C23 -7.0(4) .
Rh2 N21 C24 C23 177.5(2) 3_566
C22 C23 C24 N21 9.1(4) .
N21 Rh2 O22 C25 82.6(2) 3_566
O21 Rh2 O22 C25 -92.7(2) .
N2 Rh2 O22 C25 180.0(2) .
Rh2 Rh2 O22 C25 -2.7(2) 3_566
Rh2 O22 C25 N22 4.2(4) .
Rh2 O22 C25 C26 -175.2(2) .
C28 N22 C25 O22 -179.6(3) .
Rh2 N22 C25 O22 -3.4(4) 3_566
C28 N22 C25 C26 -0.2(4) .
Rh2 N22 C25 C26 176.1(2) 3_566
O22 C25 C26 C27 -173.8(3) .
N22 C25 C26 C27 6.7(3) .
C25 C26 C27 C28 -9.9(3) .
C25 N22 C28 C27 -6.5(3) .
Rh2 N22 C28 C27 177.3(2) 3_566
C26 C27 C28 N22 10.2(3) .
